data_7040577
loop_
_publ_author_name
'Lecarme, Laureline'
'Chiang, Linus'
'Moutet, Jules'
'Leconte, Nicolas'
'Philouze, Christian'
'Jarjayes, Olivier'
'Storr, Tim'
'Thomas, Fabrice'

_publ_section_title
;
 The structure of a one-electron oxidized Mn(iii)-bis(phenolate)dipyrrin
 radical complex and oxidation catalysis control via ligand-centered redox
 activity.
;
_journal_issue 41
_journal_name_full 'Dalton transactions (Cambridge, England : 2003)'
_journal_page_first 16325
_journal_page_last 16334
_journal_paper_doi 10.1039/c6dt02163h
_journal_volume 45
_journal_year 2016
_chemical_absolute_configuration ad
_chemical_formula_moiety 'F6 Sb, C55 H61 Mn N2 O4, 0.43(C H2 Cl2)'
_chemical_formula_sum 'C55.47 H61.93 Cl0.93 F6 Mn N2 O4 Sb'
_chemical_formula_weight 1144.32
_chemical_name_systematic
;
 ? 
;
_space_group_crystal_system orthorhombic
_space_group_IT_number 18
_space_group_name_Hall 'P 2 2ab'
_space_group_name_H-M_alt 'P 21 21 2'
_symmetry_space_group_name_Hall 'P 2 2ab'
_symmetry_space_group_name_H-M 'P 21 21 2'
_atom_sites_solution_hydrogens geom
_atom_sites_solution_primary direct
_atom_sites_solution_secondary difmap
_audit_creation_date 2014-06-30
_audit_creation_method
;
  Olex2 1.1
  (compiled Sep 28 2011 20:36:17, GUI svn.r3906)
;
_audit_update_record
;
2016-05-25 deposited with the CCDC.
2016-08-29 downloaded from the CCDC.
;
_cell_angle_alpha 90.00
_cell_angle_beta 90.00
_cell_angle_gamma 90.00
_cell_formula_units_Z 2
_cell_length_a 11.451(2)
_cell_length_b 11.555(2)
_cell_length_c 20.572(4)
_cell_measurement_reflns_used 23218
_cell_measurement_temperature 200
_cell_measurement_theta_max 25.08
_cell_measurement_theta_min 2.50
_cell_volume 2722.0(9)
_computing_cell_refinement 'Bruker Enraf Nonius kappa CCD'
_computing_data_collection Collect
_computing_data_reduction EvalCCD
_computing_molecular_graphics
;
O. V. Dolomanov, L. J. Bourhis, R. J. Gildea, J. A. K. Howard and H. Puschmann,
OLEX2: a complete structure solution, refinement and analysis program.
J. Appl. Cryst. (2009). 42, 339-341.
;
_computing_publication_material
;
O. V. Dolomanov, L. J. Bourhis, R. J. Gildea, J. A. K. Howard and H. Puschmann,
OLEX2: a complete structure solution, refinement and analysis program.
J. Appl. Cryst. (2009). 42, 339-341.
;
_computing_structure_refinement
;
SHELXL, G.M. Sheldrick, Acta Cryst.
(2008). A64, 112-122
;
_computing_structure_solution
;
SHELXS, G.M. Sheldrick, Acta Cryst.
(2008). A64, 112-122
;
_diffrn_ambient_temperature 200
_diffrn_detector 'CCD area detector'
_diffrn_detector_type KappaCCD
_diffrn_measured_fraction_theta_full 0.997
_diffrn_measured_fraction_theta_max 0.997
_diffrn_measurement_device_type 'Bruker-AXS-enraf-nonius KappaCCD'
_diffrn_measurement_method 'Phi and omega scans'
_diffrn_radiation_collimation 'Montel optic'
_diffrn_radiation_detector CCD
_diffrn_radiation_monochromator 'Multilayer mirrors'
_diffrn_radiation_probe x-ray
_diffrn_radiation_type MoK\a
_diffrn_radiation_wavelength 0.71073
_diffrn_reflns_av_R_equivalents 0.0552
_diffrn_reflns_av_unetI/netI 0.0379
_diffrn_reflns_limit_h_max 13
_diffrn_reflns_limit_h_min -13
_diffrn_reflns_limit_k_max 13
_diffrn_reflns_limit_k_min -13
_diffrn_reflns_limit_l_max 24
_diffrn_reflns_limit_l_min -24
_diffrn_reflns_number 23218
_diffrn_reflns_theta_full 25.08
_diffrn_reflns_theta_max 25.08
_diffrn_reflns_theta_min 2.50
_diffrn_source 'Incoatec ISG250'
_diffrn_source_target Mo
_diffrn_source_type 'Microfocus sealed tube'
_exptl_absorpt_coefficient_mu 0.840
_exptl_absorpt_correction_T_max 1
_exptl_absorpt_correction_T_min 0.328901
_exptl_absorpt_correction_type multi-scan
_exptl_absorpt_process_details
;
SADABS-2004/1 (Bruker,2004) was used for absorption correction.
R(int) was 0.1137 before and 0.0660 after correction.
The Ratio of minimum to maximum transmission is 0.3289.
The \l/2 correction factor is 0.0015.
;
_exptl_crystal_colour black
_exptl_crystal_colour_primary black
_exptl_crystal_density_diffrn 1.396
_exptl_crystal_density_method 'not measured'
_exptl_crystal_description needle
_exptl_crystal_F_000 1173
_exptl_crystal_size_max 0.46
_exptl_crystal_size_mid 0.2
_exptl_crystal_size_min 0.18
_refine_diff_density_max 1.219
_refine_diff_density_min -0.841
_refine_diff_density_rms 0.112
_refine_ls_abs_structure_details 'Flack H D (1983), Acta Cryst. A39, 876-881'
_refine_ls_abs_structure_Flack 0.07(6)
_refine_ls_extinction_method none
_refine_ls_goodness_of_fit_ref 1.221
_refine_ls_hydrogen_treatment mixed
_refine_ls_matrix_type full
_refine_ls_number_parameters 343
_refine_ls_number_reflns 4837
_refine_ls_number_restraints 221
_refine_ls_restrained_S_all 1.199
_refine_ls_R_factor_all 0.0901
_refine_ls_R_factor_gt 0.0853
_refine_ls_shift/su_max 0.000
_refine_ls_shift/su_mean 0.000
_refine_ls_structure_factor_coef Fsqd
_refine_ls_weighting_details 'calc w=1/[\s^2^(Fo^2^)+(0.0511P)^2^+15.2710P] where P=(Fo^2^+2Fc^2^)/3'
_refine_ls_weighting_scheme calc
_refine_ls_wR_factor_gt 0.2120
_refine_ls_wR_factor_ref 0.2148
_reflns_number_gt 4519
_reflns_number_total 4837
_reflns_threshold_expression >2sigma(I)
_cod_data_source_file c6dt02163h2.cif
_cod_data_source_block postsad
_cod_depositor_comments 'Adding full bibliography for 7040576--7040577.cif.'
_cod_database_code 7040577
_olex2_submission_special_instructions 'No special instructions were received'

loop_
_space_group_symop_id
_space_group_symop_operation_xyz
1 'x, y, z'
2 '-x, -y, z'
3 'x+1/2, -y+1/2, -z'
4 '-x+1/2, y+1/2, -z'

loop_
_atom_site_label
_atom_site_type_symbol
_atom_site_fract_x
_atom_site_fract_y
_atom_site_fract_z
_atom_site_U_iso_or_equiv
_atom_site_adp_type
_atom_site_occupancy
_atom_site_symmetry_multiplicity
_atom_site_calc_flag
_atom_site_refinement_flags
_atom_site_disorder_assembly
_atom_site_disorder_group
Sb1 Sb 1.0000 1.0000 0.19751(5) 0.0727(4) Uani 1 2 d S . .
F3 F 0.9846(16) 0.8903(7) 0.2615(4) 0.155(5) Uani 1 1 d . . .
F2 F 0.8468(9) 1.0081(17) 0.1967(6) 0.179(5) Uani 1 1 d . . .
F1 F 0.9788(19) 0.8895(12) 0.1359(6) 0.208(7) Uani 1 1 d . . .
C53 C 0.6252(8) 0.7177(9) 0.0680(5) 0.052(2) Uani 1 1 d U . .
H53 H 0.5623 0.7517 0.0914 0.062 Uiso 1 1 calc R . .
C50 C 0.8093(7) 0.6124(7) 0.0042(4) 0.0372(18) Uani 1 1 d U . .
C52 C 0.6033(9) 0.6374(9) 0.0202(5) 0.057(3) Uani 1 1 d U . .
H52 H 0.5254 0.6180 0.0087 0.068 Uiso 1 1 calc R . .
C54 C 0.7385(8) 0.7487(8) 0.0820(5) 0.045(2) Uani 1 1 d U . .
H54 H 0.7534 0.8070 0.1135 0.054 Uiso 1 1 calc R . .
C51 C 0.6950(8) 0.5860(8) -0.0105(5) 0.049(2) Uani 1 1 d U . .
H51 H 0.6796 0.5300 -0.0432 0.058 Uiso 1 1 calc R . .
C55 C 0.8299(7) 0.6963(8) 0.0509(4) 0.040(2) Uani 1 1 d U . .
H55 H 0.9078 0.7175 0.0614 0.048 Uiso 1 1 calc R . .
O1 O 0.9039(7) 0.4359(6) 0.3062(3) 0.0606(19) Uani 1 1 d U . .
N12 N 0.8934(6) 0.4433(5) 0.1752(3) 0.0350(15) Uani 1 1 d U . .
C9 C 0.8129(7) 0.3803(7) 0.0786(4) 0.0383(19) Uani 1 1 d U . .
H9 H 0.8037 0.3641 0.0336 0.046 Uiso 1 1 calc R . .
C1 C 0.8007(9) 0.3882(9) 0.3061(5) 0.057(3) Uani 1 1 d U . .
C8 C 0.7419(8) 0.3517(8) 0.1250(4) 0.043(2) Uani 1 1 d U . .
H8 H 0.6694 0.3128 0.1197 0.052 Uiso 1 1 calc R . .
C7 C 0.7907(7) 0.3886(7) 0.1858(4) 0.0400(19) Uani 1 1 d U . .
C4 C 0.5662(11) 0.3009(8) 0.3076(6) 0.066(3) Uani 1 1 d U . .
C35 C 0.4411(12) 0.2575(10) 0.3113(8) 0.085(4) Uani 1 1 d U . .
C3 C 0.6407(12) 0.3129(12) 0.3637(7) 0.075(4) Uani 1 1 d U . .
H3 H 0.6067 0.2917 0.4041 0.091 Uiso 1 1 calc R . .
C5 C 0.6218(9) 0.3274(8) 0.2489(6) 0.056(3) Uani 1 1 d U . .
H5 H 0.5808 0.3180 0.2091 0.067 Uiso 1 1 calc R . .
C2 C 0.7503(12) 0.3497(13) 0.3664(6) 0.082(4) Uani 1 1 d U . .
C6 C 0.7379(9) 0.3681(7) 0.2481(5) 0.048(2) Uani 1 1 d U . .
C33 C 0.8417(13) 0.480(2) 0.4456(6) 0.125(5) Uani 1 1 d U . .
H33A H 0.8842 0.5179 0.4101 0.188 Uiso 1 1 calc R . .
H33B H 0.8884 0.4838 0.4854 0.188 Uiso 1 1 calc R . .
H33C H 0.7671 0.5198 0.4525 0.188 Uiso 1 1 calc R . .
C32 C 0.748(2) 0.302(3) 0.4865(8) 0.209(11) Uani 1 1 d U . .
H32A H 0.6676 0.3319 0.4851 0.314 Uiso 1 1 calc R . .
H32B H 0.7848 0.3254 0.5274 0.314 Uiso 1 1 calc R . .
H32C H 0.7465 0.2176 0.4835 0.314 Uiso 1 1 calc R . .
C31 C 0.8188(13) 0.353(2) 0.4278(7) 0.114(5) Uani 1 1 d U . .
C36 C 0.3851(12) 0.2434(14) 0.2482(9) 0.097(5) Uani 1 1 d U . .
H36A H 0.4062 0.3084 0.2200 0.145 Uiso 1 1 calc R . .
H36B H 0.3002 0.2413 0.2539 0.145 Uiso 1 1 calc R . .
H36C H 0.4114 0.1708 0.2283 0.145 Uiso 1 1 calc R . .
C37 C 0.3751(14) 0.3499(16) 0.3524(8) 0.101(5) Uani 1 1 d U . .
H37A H 0.4045 0.3487 0.3971 0.151 Uiso 1 1 calc R . .
H37B H 0.2914 0.3325 0.3524 0.151 Uiso 1 1 calc R . .
H37C H 0.3880 0.4268 0.3336 0.151 Uiso 1 1 calc R . .
C10 C 0.9104(7) 0.4428(6) 0.1092(4) 0.0301(16) Uani 1 1 d U . .
C11 C 1.0000 0.5000 0.0771(5) 0.0296(19) Uani 1 2 d SU . .
C15 C 1.0000 0.5000 0.0050(5) 0.034(2) Uani 1 2 d SU . .
C41 C 1.0000 0.5000 -0.1295(5) 0.046(3) Uani 1 2 d SU . .
H41 H 1.0000 0.5000 -0.1757 0.056 Uiso 1 2 calc SR . .
O3 O 0.8983(7) 0.6711(6) 0.2404(4) 0.0624(19) Uani 1 1 d . . .
H3A H 0.9436 0.7340 0.2272 0.094 Uiso 1 1 d R . .
H3B H 0.8406 0.6606 0.2051 0.075 Uiso 1 1 d R . .
C38 C 0.4395(17) 0.1424(14) 0.3491(13) 0.191(12) Uani 1 1 d U . .
H38A H 0.4928 0.0873 0.3283 0.287 Uiso 1 1 calc R . .
H38B H 0.3602 0.1106 0.3490 0.287 Uiso 1 1 calc R . .
H38C H 0.4645 0.1560 0.3940 0.287 Uiso 1 1 calc R . .
C39 C 0.9062(7) 0.5532(7) -0.0297(4) 0.0376(18) Uani 1 1 d U . .
C40 C 0.9101(9) 0.5482(8) -0.0966(4) 0.049(2) Uani 1 1 d U . .
H40 H 0.8470 0.5800 -0.1206 0.058 Uiso 1 1 calc R . .
C34 C 0.9319(14) 0.2895(19) 0.4235(9) 0.145(7) Uani 1 1 d U . .
H34A H 0.9173 0.2060 0.4258 0.217 Uiso 1 1 calc R . .
H34B H 0.9825 0.3128 0.4596 0.217 Uiso 1 1 calc R . .
H34C H 0.9702 0.3079 0.3821 0.217 Uiso 1 1 calc R . .
Mn1 Mn 1.0000 0.5000 0.24231(7) 0.0432(4) Uani 1 2 d S . .
Cl1 Cl 0.495(3) 0.504(5) 0.5193(8) 0.159(13) Uani 0.215(8) 1 d PDU A -1
Cl2 Cl 0.311(2) 0.440(3) 0.6180(12) 0.154(12) Uani 0.215(8) 1 d PDU A -1
C56 C 0.427(4) 0.543(5) 0.603(3) 0.114(5) Uani 0.215(8) 1 d PDU A -1
H56A H 0.4871 0.5379 0.6373 0.136 Uiso 0.215(8) 1 calc PR A -1
H56B H 0.3955 0.6224 0.6018 0.136 Uiso 0.215(8) 1 calc PR A -1

loop_
_atom_site_aniso_label
_atom_site_aniso_U_11
_atom_site_aniso_U_22
_atom_site_aniso_U_33
_atom_site_aniso_U_23
_atom_site_aniso_U_13
_atom_site_aniso_U_12
Sb1 0.0898(8) 0.0643(6) 0.0639(6) 0.000 0.000 -0.0382(7)
F3 0.266(14) 0.078(5) 0.120(6) 0.026(5) -0.033(10) -0.071(9)
F2 0.132(8) 0.246(14) 0.158(9) 0.011(18) 0.017(7) -0.023(12)
F1 0.288(19) 0.194(12) 0.143(8) -0.088(9) -0.017(13) -0.095(15)
C53 0.036(5) 0.058(6) 0.062(6) 0.022(5) -0.003(4) 0.013(4)
C50 0.040(4) 0.039(4) 0.033(4) 0.008(3) -0.013(3) 0.000(4)
C52 0.045(5) 0.054(6) 0.071(7) 0.020(5) -0.008(5) -0.011(5)
C54 0.048(5) 0.038(5) 0.050(5) 0.009(4) 0.000(4) 0.017(4)
C51 0.050(5) 0.043(5) 0.053(5) 0.007(4) -0.019(4) 0.006(4)
C55 0.025(4) 0.049(5) 0.048(5) 0.017(4) -0.014(4) -0.008(3)
O1 0.080(5) 0.063(4) 0.039(3) 0.015(3) 0.023(4) 0.024(4)
N12 0.050(4) 0.027(3) 0.028(3) -0.004(2) 0.010(3) 0.001(3)
C9 0.041(5) 0.032(4) 0.042(4) -0.005(3) 0.009(4) -0.005(4)
C1 0.064(6) 0.055(5) 0.053(6) 0.024(5) 0.033(5) 0.030(5)
C8 0.037(5) 0.045(5) 0.047(5) -0.010(4) 0.013(4) -0.004(4)
C7 0.044(4) 0.027(4) 0.049(5) -0.002(4) 0.017(4) 0.011(3)
C4 0.082(7) 0.041(5) 0.075(7) 0.022(5) 0.048(6) 0.028(5)
C35 0.087(8) 0.062(6) 0.107(10) 0.023(7) 0.078(8) 0.021(6)
C3 0.078(9) 0.084(8) 0.064(7) 0.044(6) 0.041(7) 0.030(7)
C5 0.060(6) 0.031(4) 0.076(7) 0.002(5) 0.031(5) -0.003(4)
C2 0.077(8) 0.106(9) 0.063(7) 0.045(7) 0.031(6) 0.037(7)
C6 0.070(6) 0.027(4) 0.046(5) 0.006(4) 0.024(5) 0.015(4)
C33 0.092(9) 0.244(13) 0.040(5) 0.005(11) -0.012(6) 0.074(12)
C32 0.145(15) 0.40(3) 0.079(12) 0.134(17) 0.030(11) 0.018(19)
C31 0.081(8) 0.201(13) 0.059(7) 0.071(8) 0.018(6) 0.045(9)
C36 0.076(9) 0.100(11) 0.114(12) -0.018(9) 0.046(9) -0.006(8)
C37 0.090(11) 0.125(14) 0.087(10) -0.009(10) 0.010(9) 0.028(10)
C10 0.032(4) 0.019(3) 0.039(4) -0.005(3) 0.003(3) -0.006(3)
C11 0.021(4) 0.023(4) 0.045(5) 0.000 0.000 0.001(5)
C15 0.032(5) 0.030(5) 0.039(5) 0.000 0.000 -0.022(5)
C41 0.045(6) 0.059(7) 0.035(5) 0.000 0.000 -0.020(8)
O3 0.076(5) 0.040(3) 0.071(5) -0.003(3) -0.014(4) 0.012(3)
C38 0.136(15) 0.095(11) 0.34(3) 0.131(16) 0.152(18) 0.045(10)
C39 0.034(4) 0.041(4) 0.038(4) 0.002(3) -0.002(3) -0.015(4)
C40 0.060(6) 0.045(5) 0.041(5) 0.007(4) -0.009(4) -0.013(4)
C34 0.094(10) 0.210(17) 0.132(14) 0.095(13) -0.007(9) 0.066(12)
Mn1 0.0644(11) 0.0338(8) 0.0315(8) 0.000 0.000 0.0072(11)
Cl1 0.22(2) 0.153(17) 0.102(11) 0.056(19) 0.089(19) 0.08(2)
Cl2 0.132(19) 0.21(3) 0.124(18) -0.027(17) 0.059(14) -0.013(16)
C56 0.081(8) 0.201(13) 0.059(7) 0.071(8) 0.018(6) 0.045(9)

loop_
_atom_type_symbol
_atom_type_description
_atom_type_scat_dispersion_real
_atom_type_scat_dispersion_imag
_atom_type_scat_source
C C 0.0033 0.0016 'International Tables Vol C Tables 4.2.6.8 and 6.1.1.4'
H H 0.0000 0.0000 'International Tables Vol C Tables 4.2.6.8 and 6.1.1.4'
Cl Cl 0.1484 0.1585 'International Tables Vol C Tables 4.2.6.8 and 6.1.1.4'
F F 0.0171 0.0103 'International Tables Vol C Tables 4.2.6.8 and 6.1.1.4'
Mn Mn 0.3368 0.7283 'International Tables Vol C Tables 4.2.6.8 and 6.1.1.4'
N N 0.0061 0.0033 'International Tables Vol C Tables 4.2.6.8 and 6.1.1.4'
O O 0.0106 0.0060 'International Tables Vol C Tables 4.2.6.8 and 6.1.1.4'
Sb Sb -0.5866 1.5461 'International Tables Vol C Tables 4.2.6.8 and 6.1.1.4'

loop_
_geom_angle_atom_site_label_1
_geom_angle_atom_site_label_2
_geom_angle_atom_site_label_3
_geom_angle
_geom_angle_site_symmetry_1
_geom_angle_site_symmetry_3
F3 Sb1 F3 88.4(6) 2_775 .
F2 Sb1 F3 93.8(8) . 2_775
F2 Sb1 F3 87.0(8) 2_775 2_775
F2 Sb1 F3 87.0(8) . .
F2 Sb1 F3 93.8(8) 2_775 .
F2 Sb1 F2 178.9(8) 2_775 .
F2 Sb1 F1 84.1(9) . .
F2 Sb1 F1 95.1(9) 2_775 .
F2 Sb1 F1 95.1(9) . 2_775
F2 Sb1 F1 84.1(9) 2_775 2_775
F1 Sb1 F3 177.5(9) 2_775 .
F1 Sb1 F3 90.1(5) . .
F1 Sb1 F3 90.1(5) 2_775 2_775
F1 Sb1 F3 177.5(9) . 2_775
F1 Sb1 F1 91.4(9) . 2_775
C52 C53 H53 120.1 . .
C52 C53 C54 119.7(9) . .
C54 C53 H53 120.1 . .
C51 C50 C55 118.0(8) . .
C51 C50 C39 120.4(8) . .
C55 C50 C39 121.6(7) . .
C53 C52 H52 120.5 . .
C51 C52 C53 119.1(9) . .
C51 C52 H52 120.5 . .
C53 C54 H54 119.7 . .
C55 C54 C53 120.6(9) . .
C55 C54 H54 119.7 . .
C50 C51 H51 118.9 . .
C52 C51 C50 122.3(9) . .
C52 C51 H51 118.9 . .
C50 C55 H55 119.8 . .
C54 C55 C50 120.3(8) . .
C54 C55 H55 119.8 . .
C1 O1 Mn1 134.5(7) . .
C7 N12 C10 106.3(7) . .
C7 N12 Mn1 125.9(5) . .
C10 N12 Mn1 127.7(5) . .
C8 C9 H9 126.7 . .
C8 C9 C10 106.6(8) . .
C10 C9 H9 126.7 . .
O1 C1 C2 119.6(11) . .
O1 C1 C6 122.1(8) . .
C6 C1 C2 118.2(11) . .
C9 C8 H8 125.6 . .
C9 C8 C7 108.8(8) . .
C7 C8 H8 125.6 . .
N12 C7 C8 109.7(7) . .
N12 C7 C6 125.9(9) . .
C8 C7 C6 124.4(8) . .
C3 C4 C35 123.4(12) . .
C5 C4 C35 123.0(14) . .
C5 C4 C3 113.6(11) . .
C4 C35 C37 105.0(13) . .
C4 C35 C38 108.7(13) . .
C36 C35 C4 114.0(12) . .
C36 C35 C37 110.3(12) . .
C36 C35 C38 110.3(17) . .
C38 C35 C37 108.2(13) . .
C4 C3 H3 115.7 . .
C2 C3 C4 128.7(10) . .
C2 C3 H3 115.7 . .
C4 C5 H5 119.6 . .
C4 C5 C6 120.8(12) . .
C6 C5 H5 119.6 . .
C1 C2 C31 120.8(13) . .
C3 C2 C1 116.3(12) . .
C3 C2 C31 122.9(11) . .
C1 C6 C7 120.8(9) . .
C5 C6 C1 121.6(9) . .
C5 C6 C7 117.5(9) . .
H33A C33 H33B 109.5 . .
H33A C33 H33C 109.5 . .
H33B C33 H33C 109.5 . .
C31 C33 H33A 109.5 . .
C31 C33 H33B 109.5 . .
C31 C33 H33C 109.5 . .
H32A C32 H32B 109.5 . .
H32A C32 H32C 109.5 . .
H32B C32 H32C 109.5 . .
C31 C32 H32A 109.5 . .
C31 C32 H32B 109.5 . .
C31 C32 H32C 109.5 . .
C2 C31 C33 108.5(12) . .
C2 C31 C32 111.7(15) . .
C2 C31 C34 113.2(15) . .
C33 C31 C32 105.3(18) . .
C34 C31 C33 109.7(17) . .
C34 C31 C32 108.2(15) . .
C35 C36 H36A 109.5 . .
C35 C36 H36B 109.5 . .
C35 C36 H36C 109.5 . .
H36A C36 H36B 109.5 . .
H36A C36 H36C 109.5 . .
H36B C36 H36C 109.5 . .
C35 C37 H37A 109.5 . .
C35 C37 H37B 109.5 . .
C35 C37 H37C 109.5 . .
H37A C37 H37B 109.5 . .
H37A C37 H37C 109.5 . .
H37B C37 H37C 109.5 . .
N12 C10 C9 108.5(7) . .
N12 C10 C11 125.0(7) . .
C11 C10 C9 126.3(7) . .
C10 C11 C10 123.2(9) 2_765 .
C10 C11 C15 118.4(5) . .
C10 C11 C15 118.4(5) 2_765 .
C39 C15 C11 120.0(5) 2_765 .
C39 C15 C11 120.0(5) . .
C39 C15 C39 120.0(9) 2_765 .
C40 C41 H41 120.1 . .
C40 C41 H41 120.1 2_765 .
C40 C41 C40 119.9(11) 2_765 .
H3A O3 H3B 104.8 . .
Mn1 O3 H3A 113.2 . .
Mn1 O3 H3B 104.3 . .
C35 C38 H38A 109.5 . .
C35 C38 H38B 109.5 . .
C35 C38 H38C 109.5 . .
H38A C38 H38B 109.5 . .
H38A C38 H38C 109.5 . .
H38B C38 H38C 109.5 . .
C15 C39 C50 121.8(7) . .
C40 C39 C50 121.1(8) . .
C40 C39 C15 117.2(8) . .
C41 C40 C39 122.8(9) . .
C41 C40 H40 118.6 . .
C39 C40 H40 118.6 . .
C31 C34 H34A 109.5 . .
C31 C34 H34B 109.5 . .
C31 C34 H34C 109.5 . .
H34A C34 H34B 109.5 . .
H34A C34 H34C 109.5 . .
H34B C34 H34C 109.5 . .
O1 Mn1 O1 90.5(5) 2_765 .
O1 Mn1 N12 89.8(3) 2_765 2_765
O1 Mn1 N12 176.0(3) . 2_765
O1 Mn1 N12 89.8(3) . .
O1 Mn1 N12 176.0(3) 2_765 .
O1 Mn1 O3 93.1(3) . .
O1 Mn1 O3 88.3(3) 2_765 .
O1 Mn1 O3 93.1(3) 2_765 2_765
O1 Mn1 O3 88.3(3) . 2_765
N12 Mn1 N12 90.2(4) . 2_765
N12 Mn1 O3 87.7(3) . .
N12 Mn1 O3 90.9(3) 2_765 .
N12 Mn1 O3 90.9(3) . 2_765
N12 Mn1 O3 87.7(3) 2_765 2_765
O3 Mn1 O3 178.0(4) 2_765 .
Cl1 C56 H56A 110.3 . .
Cl1 C56 H56B 110.3 . .
Cl2 C56 Cl1 107(3) . .
Cl2 C56 H56A 110.3 . .
Cl2 C56 H56B 110.3 . .
H56A C56 H56B 108.6 . .

loop_
_geom_bond_atom_site_label_1
_geom_bond_atom_site_label_2
_geom_bond_distance
_geom_bond_site_symmetry_2
Sb1 F3 1.837(8) .
Sb1 F3 1.837(8) 2_775
Sb1 F2 1.756(11) 2_775
Sb1 F2 1.757(11) .
Sb1 F1 1.816(9) .
Sb1 F1 1.816(9) 2_775
C53 H53 0.9500 .
C53 C52 1.376(15) .
C53 C54 1.376(13) .
C50 C51 1.378(12) .
C50 C55 1.384(12) .
C50 C39 1.478(12) .
C52 H52 0.9500 .
C52 C51 1.361(14) .
C54 H54 0.9500 .
C54 C55 1.368(12) .
C51 H51 0.9500 .
C55 H55 0.9500 .
O1 C1 1.304(13) .
O1 Mn1 1.868(7) .
N12 C7 1.352(11) .
N12 C10 1.373(10) .
N12 Mn1 1.955(7) .
C9 H9 0.9500 .
C9 C8 1.298(12) .
C9 C10 1.471(11) .
C1 C2 1.437(14) .
C1 C6 1.413(15) .
C8 H8 0.9500 .
C8 C7 1.435(13) .
C7 C6 1.437(12) .
C4 C35 1.519(17) .
C4 C3 1.44(2) .
C4 C5 1.399(14) .
C35 C36 1.46(2) .
C35 C37 1.557(19) .
C35 C38 1.541(18) .
C3 H3 0.9500 .
C3 C2 1.33(2) .
C5 H5 0.9500 .
C5 C6 1.410(14) .
C2 C31 1.49(2) .
C33 H33A 0.9800 .
C33 H33B 0.9800 .
C33 H33C 0.9800 .
C33 C31 1.54(3) .
C32 H32A 0.9800 .
C32 H32B 0.9800 .
C32 H32C 0.9800 .
C32 C31 1.57(2) .
C31 C34 1.49(2) .
C36 H36A 0.9800 .
C36 H36B 0.9800 .
C36 H36C 0.9800 .
C37 H37A 0.9800 .
C37 H37B 0.9800 .
C37 H37C 0.9800 .
C10 C11 1.387(9) .
C11 C10 1.387(9) 2_765
C11 C15 1.482(13) .
C15 C39 1.429(10) .
C15 C39 1.429(10) 2_765
C41 H41 0.9500 .
C41 C40 1.352(11) .
C41 C40 1.352(11) 2_765
O3 H3A 0.9327 .
O3 H3B 0.9885 .
O3 Mn1 2.295(6) .
C38 H38A 0.9800 .
C38 H38B 0.9800 .
C38 H38C 0.9800 .
C39 C40 1.378(12) .
C40 H40 0.9500 .
C34 H34A 0.9800 .
C34 H34B 0.9800 .
C34 H34C 0.9800 .
Mn1 O1 1.868(7) 2_765
Mn1 N12 1.955(7) 2_765
Mn1 O3 2.295(6) 2_765
Cl1 C56 1.94(6) .
Cl2 C56 1.81(2) .
C56 H56A 0.9900 .
C56 H56B 0.9900 .

loop_
_geom_hbond_atom_site_label_D
_geom_hbond_atom_site_label_H
_geom_hbond_atom_site_label_A
_geom_hbond_distance_DH
_geom_hbond_distance_HA
_geom_hbond_distance_DA
_geom_hbond_angle_DHA
O3 H3A F3 0.93 1.99 2.753(11) 137.2
O3 H3A F1 0.93 2.63 3.440(17) 145.5
